data_7222187
loop_
_publ_author_name
'Kusainova, A.M.'
'Stefanovich, S.Yu.'
'Irvine, J.T.S.'
'Lightfoot, P.'

_publ_section_title
;
 Structure-property correlations in the new ferroelectric Bi5 Pb Ti3 O14
 Cl and related layered oxyhalide intergrowth phases
;
_journal_name_full 'Journal of Materials Chemistry'
_journal_page_first 3413
_journal_page_last 3418
_journal_volume 12
_journal_year 2002
_chemical_formula_sum 'Bi5 Cl O14 Pb Ti3'
_chemical_name_systematic 'Bi5 Pb Ti3 O14 Cl'
_space_group_IT_number 30
_symmetry_space_group_name_Hall 'P -2ab 2'
_symmetry_space_group_name_H-M 'P 2 a n'
_cell_angle_alpha 90
_cell_angle_beta 90
_cell_angle_gamma 90
_cell_formula_units_Z 2
_cell_length_a 5.494
_cell_length_b 5.4618
_cell_length_c 22.4111
_cell_volume 672.493
_citation_journal_id_ASTM JMACEP
_cod_data_source_file Kusainova_JMACEP_2002_1971.cif
_cod_data_source_block Bi5Cl1O14Pb1Ti3
_cod_original_cell_volume 672.4928
_cod_original_sg_symbol_Hall 'P 2 -2bc (z,y,-x)'
_cod_original_formula_sum 'Bi5 Cl1 O14 Pb1 Ti3'
_cod_database_code 7222187

loop_
_symmetry_equiv_pos_as_xyz
x,y,z
x,-y,-z
x+1/2,y+1/2,-z
x+1/2,-y+1/2,z

loop_
_atom_site_label
_atom_site_type_symbol
_atom_site_fract_x
_atom_site_fract_y
_atom_site_fract_z
_atom_site_occupancy
_atom_site_U_iso_or_equiv
O3 O-2 0.305 0.228 0.0039 1 0.0
O2 O-2 0.024 0.047 0.2639 1 0.0
Bi2 Bi+3 0 0.504 0.0963 0.833 0.0
O4 O-2 0.268 0.237 0.362 1 0.0
Cl1 Cl-1 0.013 0.5 0.5 1 0.0
Ti2 Ti+4 0.045 -0.01 0.1856 1 0.0
Bi3 Bi+3 0.009 0.491 0.3012 0.833 0.0
O6 O-2 0.73 0.769 0.1779 1 0.0
Bi1 Bi+3 0.014 -0.005 0.4145 0.833 0.0
Ti1 Ti+4 0.042 0 0 1 0.0
O7 O-2 0.794 0.744 0.3621 1 0.0
Pb3 Pb+2 0.009 0.491 0.3012 0.167 0.0
Pb1 Pb+2 0.014 -0.005 0.4145 0.167 0.0
Pb2 Pb+2 0 0.504 0.0963 0.167 0.0
O5 O-2 0.276 0.237 0.1629 1 0.0
O1 O-2 -0.024 -0.05 0.0861 1 0.0
